data_1001678
loop_
_publ_author_name
'Lamire, M'
'Labbe, P'
'Goreaud, M'
'Raveau, B'

_publ_section_title
;
Refinement et nouvelle analyse de la structure de W18 O49
;
_journal_coden_ASTM RVCMA8
_journal_name_full 'Revue de Chimie Minerale'
_journal_page_first 369
_journal_page_last 381
_journal_volume 24
_journal_year 1987
_chemical_formula_structural 'W18 O49'
_chemical_formula_sum 'O49 W18'
_chemical_name_systematic 'Tungsten oxide (18/49)'
_space_group_IT_number 10
_symmetry_cell_setting monoclinic
_symmetry_Int_Tables_number 10
_symmetry_space_group_name_Hall '-P 2y'
_symmetry_space_group_name_H-M 'P 1 2/m 1'
_cell_angle_alpha 90
_cell_angle_beta 115.2110(6)
_cell_angle_gamma 90
_cell_formula_units_Z 1
_cell_length_a 18.31819(130)
_cell_length_b 3.7828(4)
_cell_length_c 14.0280(16)
_cell_volume 879.5
_refine_ls_R_factor_all 0.046
_cod_database_code 1001678

loop_
_symmetry_equiv_pos_as_xyz
x,y,z
-x,y,-z
-x,-y,-z
x,-y,z

loop_
_atom_site_aniso_label
_atom_site_aniso_U_11
_atom_site_aniso_U_12
_atom_site_aniso_U_13
_atom_site_aniso_U_22
_atom_site_aniso_U_23
_atom_site_aniso_U_33
W1 0.0034(3) 0. 0.0025(3) 0.0022(4) 0. 0.0041(4)
W2 0.0045(3) 0. 0.0034(3) 0.0014(4) 0. 0.0056(4)
W3 0.0046(3) 0. 0.0035(3) 0.0085(4) 0. 0.0051(4)
W4 0.0057(3) 0. 0.0034(3) 0.0028(4) 0. 0.0051(4)
W5 0.0036(3) 0. 0.0025(3) 0.0016(4) 0. 0.0047(4)
W6 0.0046(3) 0. 0.0029(3) 0.0076(4) 0. 0.0046(4)
W7 0.0039(3) 0. 0.0026(3) 0.0029(4) 0. 0.0042(4)
W8 0.0056(3) 0. 0.0037(3) 0.0028(4) 0. 0.0062(4)
W9 0.0040(3) 0. 0.0025(3) 0.0032(4) 0. 0.0051(4)

loop_
_atom_site_label
_atom_site_type_symbol
_atom_site_symmetry_multiplicity
_atom_site_Wyckoff_symbol
_atom_site_fract_x
_atom_site_fract_y
_atom_site_fract_z
_atom_site_occupancy
_atom_site_attached_hydrogens
_atom_site_calc_flag
W1 W5+ 2 n 0.07308(6) 0.5 0.00189(7) 1. 0 d
W2 W5+ 2 n 0.08618(6) 0.5 0.28606(8) 1. 0 d
W3 W5+ 2 n 0.12754(6) 0.5 0.75940(8) 1. 0 d
W4 W5+ 2 n 0.22145(6) 0.5 0.57287(8) 1. 0 d
W5 W5+ 2 n 0.25608(6) 0.5 0.00971(8) 1. 0 d
W6 W5+ 2 n 0.27585(6) 0.5 0.25143(8) 1. 0 d
W7 W5+ 2 n 0.35843(6) 0.5 0.86371(8) 1. 0 d
W8 W5+ 2 n 0.41397(6) 0.5 0.53803(8) 1. 0 d
W9 W5+ 2 n 0.45266(6) 0.5 0.16795(8) 1. 0 d
O1 O2- 2 m 0.077(1) 0. 0.004(2) 1. 0 d
O2 O2- 2 m 0.081(1) 0. 0.277(1) 1. 0 d
O3 O2- 2 m 0.130(2) 0. 0.768(2) 1. 0 d
O4 O2- 2 m 0.220(1) 0. 0.579(1) 1. 0 d
O5 O2- 2 m 0.256(1) 0. 0.011(2) 1. 0 d
O6 O2- 2 m 0.276(1) 0. 0.246(1) 1. 0 d
O7 O2- 2 m 0.362(1) 0. 0.875(2) 1. 0 d
O8 O2- 2 m 0.413(1) 0. 0.538(2) 1. 0 d
O9 O2- 2 m 0.449(1) 0. 0.165(1) 1. 0 d
O10 O2- 2 n 0.017(1) 0.5 0.711(2) 1. 0 d
O11 O2- 2 n 0.036(1) 0.5 0.121(1) 1. 0 d
O12 O2- 2 n 0.136(1) 0.5 0.910(2) 1. 0 d
O13 O2- 2 n 0.143(1) 0.5 0.431(2) 1. 0 d
O14 O2- 2 n 0.147(1) 0.5 0.641(1) 1. 0 d
O15 O2- 2 n 0.195(1) 0.5 0.097(2) 1. 0 d
O16 O2- 2 n 0.188(1) 0.5 0.278(2) 1. 0 d
O17 O2- 2 n 0.243(1) 0.5 0.859(1) 1. 0 d
O18 O2- 2 n 0.306(1) 0.5 0.725(2) 1. 0 d
O19 O2- 2 n 0.311(1) 0.5 0.544(1) 1. 0 d
O20 O2- 2 n 0.340(1) 0.5 0.165(1) 1. 0 d
O21 O2- 2 n 0.351(2) 0.5 0.385(2) 1. 0 d
O22 O2- 2 n 0.371(2) 0.5 0.016(2) 1. 0 d
O23 O2- 2 n 0.465(2) 0.5 0.879(2) 1. 0 d
O24 O2- 2 n 0.514(1) 0.5 0.310(2) 1. 0 d
O25 O2- 1 h 0.5 0.5 0.5 1. 0 d

loop_
_atom_type_symbol
_atom_type_oxidation_number
W5+ 5.440
O2- -2.000
